data_7128820
loop_
_publ_author_name
'Cui, Zhaohui'
'Zhang, Kuan'
'Gu, Lijie'
'Bu, Zhanwei'
'Zhao, Junwei'
'Wang, Qilin'

_publ_section_title
;
 Diastereoselective trifunctionalization of pyridinium salts to access
 structurally crowded azaheteropolycycles.
;
_journal_issue 74
_journal_name_full 'Chemical communications (Cambridge, England)'
_journal_page_first 9402
_journal_page_last 9405
_journal_paper_doi 10.1039/d1cc03478b
_journal_volume 57
_journal_year 2021
_chemical_formula_moiety 'C27 H29 N3 O8'
_chemical_formula_sum 'C27 H29 N3 O8'
_chemical_formula_weight 523.53
_space_group_crystal_system monoclinic
_space_group_IT_number 14
_space_group_name_Hall '-P 2yn'
_space_group_name_H-M_alt 'P 1 21/n 1'
_atom_sites_solution_hydrogens geom
_audit_update_record
;
2021-06-19 deposited with the CCDC.	2021-08-16 downloaded from the CCDC.
;
_cell_angle_alpha 90
_cell_angle_beta 93.2810(10)
_cell_angle_gamma 90
_cell_formula_units_Z 4
_cell_length_a 8.0690(2)
_cell_length_b 11.2404(3)
_cell_length_c 27.7333(8)
_cell_measurement_reflns_used 9885
_cell_measurement_temperature 100.(2)
_cell_measurement_theta_max 72.2041
_cell_measurement_theta_min 3.1923
_cell_volume 2511.25(12)
_computing_cell_refinement 'SAINT V8.38A (Bruker AXS Inc., 2017)'
_computing_data_collection 'Bruker Instrument Service vV6.2.9'
_computing_data_reduction 'SAINT V8.38A (Bruker AXS Inc., 2017)'
_computing_molecular_graphics 'shelXle (C.B. Huebschle, rev 882)'
_computing_structure_refinement 'SHELXL-2017/1 (Sheldrick, 2017)'
_computing_structure_solution 'SHELXT 2014/5 (Sheldrick, 2014)'
_diffrn_ambient_temperature 100.(2)
_diffrn_detector_area_resol_mean 7.3910
_diffrn_measured_fraction_theta_full 0.999
_diffrn_measured_fraction_theta_max 0.999
_diffrn_measurement_device_type 'Bruker D8 QUEST PHOTON II'
_diffrn_radiation_monochromator 'Helixos MX multilayer Optic'
_diffrn_radiation_type 'Cu K\a'
_diffrn_radiation_wavelength 1.54178
_diffrn_reflns_av_R_equivalents 0.0812
_diffrn_reflns_av_unetI/netI 0.0424
_diffrn_reflns_limit_h_max 9
_diffrn_reflns_limit_h_min -9
_diffrn_reflns_limit_k_max 13
_diffrn_reflns_limit_k_min -13
_diffrn_reflns_limit_l_max 34
_diffrn_reflns_limit_l_min -28
_diffrn_reflns_number 29794
_diffrn_reflns_theta_full 72.20
_diffrn_reflns_theta_max 72.20
_diffrn_reflns_theta_min 3.19
_diffrn_source 'Ius Diamond'
_diffrn_source_type Microfocus
_exptl_absorpt_coefficient_mu 0.860
_exptl_absorpt_correction_T_max 0.97
_exptl_absorpt_correction_T_min 0.85
_exptl_absorpt_correction_type multi-scan
_exptl_absorpt_process_details
;
SADABS-2016/2 - Bruker AXS area detector scaling and absorption correction
;
_exptl_crystal_colour 'translucent light colourless'
_exptl_crystal_density_diffrn 1.385
_exptl_crystal_density_method 'not measured'
_exptl_crystal_description prism
_exptl_crystal_F_000 1104
_exptl_crystal_size_max 0.290
_exptl_crystal_size_mid 0.080
_exptl_crystal_size_min 0.030
_refine_diff_density_max 1.307
_refine_diff_density_min -0.740
_refine_ls_extinction_method none
_refine_ls_goodness_of_fit_ref 1.033
_refine_ls_hydrogen_treatment constr
_refine_ls_matrix_type full
_refine_ls_number_parameters 347
_refine_ls_number_reflns 4931
_refine_ls_number_restraints 0
_refine_ls_restrained_S_all 1.033
_refine_ls_R_factor_all 0.0696
_refine_ls_R_factor_gt 0.0535
_refine_ls_shift/su_max 0.001
_refine_ls_shift/su_mean 0.000
_refine_ls_structure_factor_coef Fsqd
_refine_ls_weighting_details 'w=1/[\s^2^(Fo^2^)+(0.0548P)^2^+2.8489P] where P=(Fo^2^+2Fc^2^)/3'
_refine_ls_weighting_scheme calc
_refine_ls_wR_factor_gt 0.1257
_refine_ls_wR_factor_ref 0.1361
_reflns_number_gt 3978
_reflns_number_total 4931
_reflns_threshold_expression 'I > 2\s(I)'
_cod_data_source_file d1cc03478b2.cif
_cod_data_source_block hd_wql35
_cod_depositor_comments
;
The following automatic conversions were performed:

data item '_exptl_absorpt_correction_type' value 'Multi-Scan' was
changed to 'multi-scan' in accordance with the
/home/data/users/saulius/crontab/automatic-downloads/rss-feeds/RSC/lib/dictionaries/cif_core.dic
dictionary named 'cif_core.dic' version 2.4.2 last updated on
2011-04-26.

Automatic conversion script
Id: cif_fix_values 7556 2019-12-06 15:28:31Z antanas 

 Adding full bibliography for 7128819--7128822.cif.
;
_cod_database_code 7128820

loop_
_space_group_symop_operation_xyz
'x, y, z'
'-x+1/2, y+1/2, -z+1/2'
'-x, -y, -z'
'x-1/2, -y-1/2, z-1/2'

loop_
_atom_site_type_symbol
_atom_site_label
_atom_site_fract_x
_atom_site_fract_y
_atom_site_fract_z
_atom_site_U_iso_or_equiv
_atom_site_adp_type
_atom_site_calc_flag
_atom_site_refinement_flags_adp
_atom_site_refinement_flags_occupancy
_atom_site_refinement_flags_posn
_atom_site_occupancy
_atom_site_disorder_assembly
_atom_site_disorder_group
O O1 0.52667(19) 0.55923(14) 0.70162(5) 0.0224(3) Uani d . . . 1 . .
N N1 0.8550(2) 0.35910(16) 0.58006(6) 0.0172(3) Uani d . . . 1 . .
O O2 0.6113(2) 0.66972(15) 0.64002(6) 0.0293(4) Uani d . . . 1 . .
N N2 0.3715(2) 0.39931(16) 0.64790(6) 0.0180(4) Uani d . . . 1 . .
O O3 0.2753(2) 0.27235(16) 0.71971(6) 0.0286(4) Uani d . . . 1 . .
H H1 0.292128 0.334082 0.703632 0.043 Uiso calc U . R 1 . .
N N3 0.6449(2) 0.62665(16) 0.53651(6) 0.0173(3) Uani d . . . 1 . .
O O4 0.7656(2) 0.67953(14) 0.52041(6) 0.0248(3) Uani d . . . 1 . .
O O5 0.50212(19) 0.66754(14) 0.53240(5) 0.0225(3) Uani d . . . 1 . .
O O6 0.74925(17) 0.38571(13) 0.65699(5) 0.0187(3) Uani d . . . 1 . .
O O7 0.18275(19) 0.53745(15) 0.56918(6) 0.0262(4) Uani d . . . 1 . .
C C1 0.0146(4) 0.7842(4) 0.65982(11) 0.0520(9) Uani d . . . 1 . .
H H28 0.026952 0.743909 0.691155 0.078 Uiso calc U . R 1 . .
H H27 -0.100262 0.811504 0.654197 0.078 Uiso calc U . R 1 . .
H H26 0.089737 0.852664 0.659731 0.078 Uiso calc U . R 1 . .
C C2 0.0543(4) 0.7033(3) 0.62245(10) 0.0528(9) Uani d . . . 1 . .
H H25 0.052409 0.745483 0.591088 0.063 Uiso calc U . R 1 . .
H H24 -0.028941 0.638564 0.619924 0.063 Uiso calc U . R 1 . .
C C3 0.2650(3) 0.5693(2) 0.60412(7) 0.0208(4) Uani d . . . 1 . .
C C4 0.4272(2) 0.50561(19) 0.62207(7) 0.0166(4) Uani d . . . 1 . .
C C5 0.5188(2) 0.45578(17) 0.57814(7) 0.0141(4) Uani d . . . 1 . .
H H23 0.434545 0.451198 0.550324 0.017 Uiso calc U . R 1 . .
C C6 0.6679(2) 0.51586(18) 0.55998(7) 0.0155(4) Uani d . . . 1 . .
C C7 0.8166(2) 0.46051(18) 0.55674(7) 0.0162(4) Uani d . . . 1 . .
H H18 0.896469 0.495196 0.537149 0.019 Uiso calc U . R 1 . .
C C8 0.9850(2) 0.27706(19) 0.56495(8) 0.0198(4) Uani d . . . 1 . .
H H13 1.058655 0.254412 0.593238 0.024 Uiso calc U . R 1 . .
H H12 1.053141 0.316632 0.541085 0.024 Uiso calc U . R 1 . .
O O8 0.2214(3) 0.65283(19) 0.63386(6) 0.0412(5) Uani d . . . 1 . .
C C9 0.9035(3) 0.16743(19) 0.54280(7) 0.0189(4) Uani d . . . 1 . .
C C10 0.7976(3) 0.1791(2) 0.50173(8) 0.0229(4) Uani d . . . 1 . .
H H16 0.784781 0.254414 0.486445 0.027 Uiso calc U . R 1 . .
C C11 0.7105(3) 0.0818(2) 0.48291(9) 0.0278(5) Uani d . . . 1 . .
H H15 0.63824 0.090686 0.45488 0.033 Uiso calc U . R 1 . .
C C12 0.7288(3) -0.0286(2) 0.50491(9) 0.0286(5) Uani d . . . 1 . .
H H2 0.668632 -0.095161 0.492079 0.034 Uiso calc U . R 1 . .
C C13 0.6449(3) 0.5643(3) 0.78212(9) 0.0350(6) Uani d . . . 1 . .
H H4 0.535194 0.564346 0.795556 0.053 Uiso calc U . R 1 . .
H H29 0.724706 0.604545 0.804548 0.053 Uiso calc U . R 1 . .
H H3 0.68084 0.48209 0.777281 0.053 Uiso calc U . R 1 . .
C C14 0.6357(3) 0.6286(2) 0.73447(8) 0.0312(5) Uani d . . . 1 . .
H H6 0.590439 0.709745 0.738333 0.037 Uiso calc U . R 1 . .
H H5 0.747505 0.635233 0.721784 0.037 Uiso calc U . R 1 . .
C C15 0.5333(3) 0.58825(19) 0.65512(7) 0.0186(4) Uani d . . . 1 . .
C C16 0.5607(2) 0.32683(17) 0.59310(7) 0.0150(4) Uani d . . . 1 . .
H H11 0.540458 0.271126 0.56527 0.018 Uiso calc U . R 1 . .
C C17 0.4392(2) 0.30468(19) 0.63154(7) 0.0177(4) Uani d . . . 1 . .
C C18 0.4153(2) 0.18712(19) 0.65304(7) 0.0183(4) Uani d . . . 1 . .
C C19 0.4742(3) 0.0835(2) 0.63156(8) 0.0215(4) Uani d . . . 1 . .
H H10 0.525919 0.089416 0.60172 0.026 Uiso calc U . R 1 . .
C C20 0.4588(3) -0.0269(2) 0.65285(8) 0.0252(5) Uani d . . . 1 . .
H H9 0.498651 -0.096345 0.637755 0.03 Uiso calc U . R 1 . .
C C21 0.3839(3) -0.0347(2) 0.69681(9) 0.0272(5) Uani d . . . 1 . .
H H7 0.373562 -0.110152 0.711799 0.033 Uiso calc U . R 1 . .
C C22 0.3244(3) 0.0654(2) 0.71892(8) 0.0263(5) Uani d . . . 1 . .
H H8 0.274411 0.05842 0.748974 0.032 Uiso calc U . R 1 . .
C C23 0.3376(3) 0.1771(2) 0.69717(8) 0.0215(4) Uani d . . . 1 . .
C C24 0.7399(2) 0.31613(18) 0.61447(7) 0.0163(4) Uani d . . . 1 . .
H H19 0.76513 0.231178 0.622691 0.02 Uiso calc U . R 1 . .
C C25 0.9216(3) 0.0562(2) 0.56463(8) 0.0231(4) Uani d . . . 1 . .
H H14 0.993637 0.047005 0.592687 0.028 Uiso calc U . R 1 . .
C C26 0.8347(3) -0.0415(2) 0.54557(9) 0.0271(5) Uani d . . . 1 . .
H H17 0.848091 -0.117233 0.560506 0.033 Uiso calc U . R 1 . .
C C27 0.9117(3) 0.3883(2) 0.68026(8) 0.0252(5) Uani d . . . 1 . .
H H20 0.952475 0.306809 0.684942 0.038 Uiso calc U . R 1 . .
H H21 0.907402 0.427738 0.711688 0.038 Uiso calc U . R 1 . .
H H22 0.986609 0.432298 0.66012 0.038 Uiso calc U . R 1 . .

loop_
_atom_site_aniso_label
_atom_site_aniso_U_11
_atom_site_aniso_U_22
_atom_site_aniso_U_33
_atom_site_aniso_U_12
_atom_site_aniso_U_13
_atom_site_aniso_U_23
O1 0.0258(8) 0.0268(8) 0.0144(7) 0.0009(6) 0.0000(6) -0.0041(6)
N1 0.0142(8) 0.0167(8) 0.0211(8) 0.0008(6) 0.0042(6) 0.0015(7)
O2 0.0423(10) 0.0225(8) 0.0229(8) -0.0092(7) -0.0003(7) -0.0029(6)
N2 0.0177(8) 0.0198(9) 0.0165(8) 0.0005(7) 0.0020(6) 0.0012(7)
O3 0.0299(9) 0.0338(9) 0.0233(8) 0.0067(7) 0.0118(6) 0.0072(7)
N3 0.0207(8) 0.0167(8) 0.0144(7) -0.0001(7) 0.0020(6) -0.0003(6)
O4 0.0266(8) 0.0188(7) 0.0299(8) -0.0023(6) 0.0105(6) 0.0047(6)
O5 0.0200(7) 0.0225(8) 0.0250(7) 0.0062(6) -0.0008(6) 0.0034(6)
O6 0.0174(7) 0.0223(7) 0.0162(7) 0.0015(6) -0.0016(5) -0.0018(6)
O7 0.0153(7) 0.0318(9) 0.0310(8) 0.0009(6) -0.0039(6) -0.0009(7)
C1 0.0264(13) 0.086(3) 0.0432(16) 0.0179(15) -0.0036(11) -0.0159(16)
C2 0.0528(18) 0.073(2) 0.0319(14) 0.0438(17) -0.0052(12) -0.0063(14)
C3 0.0186(10) 0.0252(11) 0.0192(10) 0.0062(8) 0.0049(8) 0.0040(8)
C4 0.0160(9) 0.0185(10) 0.0154(9) 0.0012(8) 0.0005(7) 0.0011(8)
C5 0.0134(9) 0.0153(9) 0.0136(8) -0.0001(7) 0.0004(7) -0.0010(7)
C6 0.0159(9) 0.0152(9) 0.0157(9) -0.0012(7) 0.0025(7) 0.0002(7)
C7 0.0158(9) 0.0161(9) 0.0167(9) -0.0035(7) 0.0022(7) 0.0007(7)
C8 0.0140(9) 0.0199(10) 0.0257(10) 0.0036(8) 0.0045(8) 0.0039(8)
O8 0.0485(11) 0.0510(12) 0.0229(8) 0.0338(10) -0.0072(7) -0.0103(8)
C9 0.0154(9) 0.0205(10) 0.0214(10) 0.0057(8) 0.0075(7) 0.0013(8)
C10 0.0240(11) 0.0216(10) 0.0234(10) 0.0077(8) 0.0043(8) 0.0015(8)
C11 0.0274(11) 0.0284(12) 0.0271(11) 0.0074(9) -0.0028(9) -0.0049(9)
C12 0.0263(11) 0.0225(11) 0.0370(13) 0.0025(9) 0.0017(9) -0.0084(10)
C13 0.0360(13) 0.0474(15) 0.0211(11) 0.0058(12) -0.0042(9) -0.0043(11)
C14 0.0405(14) 0.0325(13) 0.0196(10) -0.0013(11) -0.0065(9) -0.0087(10)
C15 0.0212(10) 0.0192(10) 0.0154(9) 0.0042(8) 0.0015(7) -0.0035(8)
C16 0.0161(9) 0.0144(9) 0.0146(9) -0.0005(7) 0.0026(7) -0.0008(7)
C17 0.0143(9) 0.0212(10) 0.0177(9) -0.0012(7) 0.0020(7) 0.0005(8)
C18 0.0131(9) 0.0226(10) 0.0190(9) -0.0029(8) -0.0014(7) 0.0025(8)
C19 0.0220(10) 0.0222(11) 0.0202(10) -0.0043(8) 0.0001(8) 0.0010(8)
C20 0.0278(11) 0.0192(10) 0.0282(11) -0.0043(9) -0.0033(9) 0.0009(9)
C21 0.0243(11) 0.0257(11) 0.0306(12) -0.0079(9) -0.0057(9) 0.0119(9)
C22 0.0196(10) 0.0347(12) 0.0246(11) -0.0038(9) 0.0019(8) 0.0108(9)
C23 0.0153(9) 0.0283(11) 0.0209(10) -0.0007(8) 0.0008(7) 0.0038(9)
C24 0.0163(9) 0.0164(9) 0.0164(9) 0.0010(7) 0.0023(7) 0.0013(7)
C25 0.0222(10) 0.0234(11) 0.0239(10) 0.0064(8) 0.0021(8) 0.0022(9)
C26 0.0305(12) 0.0185(11) 0.0329(12) 0.0054(9) 0.0064(9) 0.0019(9)
C27 0.0197(10) 0.0320(12) 0.0232(10) -0.0011(9) -0.0055(8) 0.0011(9)

loop_
_atom_type_symbol
_atom_type_description
_atom_type_scat_dispersion_real
_atom_type_scat_dispersion_imag
_atom_type_scat_source
C C 0.0181 0.0091 'International Tables Vol C Tables 4.2.6.8 and 6.1.1.4'
H H 0.0000 0.0000 'International Tables Vol C Tables 4.2.6.8 and 6.1.1.4'
N N 0.0311 0.0180 'International Tables Vol C Tables 4.2.6.8 and 6.1.1.4'
O O 0.0492 0.0322 'International Tables Vol C Tables 4.2.6.8 and 6.1.1.4'

loop_
_geom_angle_atom_site_label_1
_geom_angle_atom_site_label_2
_geom_angle_atom_site_label_3
_geom_angle_site_symmetry_1
_geom_angle_site_symmetry_3
_geom_angle
_geom_angle_publ_flag
C15 O1 C14 . . 114.69(18) ?
C7 N1 C24 . . 117.52(17) ?
C7 N1 C8 . . 122.94(17) ?
C24 N1 C8 . . 118.08(16) ?
C17 N2 C4 . . 110.49(17) ?
C23 O3 H1 . . 109.5 ?
O5 N3 O4 . . 122.13(18) ?
O5 N3 C6 . . 117.77(17) ?
O4 N3 C6 . . 120.10(17) ?
C24 O6 C27 . . 113.11(16) ?
C2 C1 H28 . . 109.5 ?
C2 C1 H27 . . 109.5 ?
H28 C1 H27 . . 109.5 ?
C2 C1 H26 . . 109.5 ?
H28 C1 H26 . . 109.5 ?
H27 C1 H26 . . 109.5 ?
C1 C2 O8 . . 109.2(2) ?
C1 C2 H25 . . 109.8 ?
O8 C2 H25 . . 109.8 ?
C1 C2 H24 . . 109.8 ?
O8 C2 H24 . . 109.8 ?
H25 C2 H24 . . 108.3 ?
O7 C3 O8 . . 124.5(2) ?
O7 C3 C4 . . 122.8(2) ?
O8 C3 C4 . . 112.42(18) ?
N2 C4 C15 . . 112.07(16) ?
N2 C4 C3 . . 104.79(16) ?
C15 C4 C3 . . 110.19(17) ?
N2 C4 C5 . . 104.98(16) ?
C15 C4 C5 . . 114.21(16) ?
C3 C4 C5 . . 110.08(15) ?
C6 C5 C16 . . 110.37(16) ?
C6 C5 C4 . . 121.80(17) ?
C16 C5 C4 . . 103.50(15) ?
C6 C5 H23 . . 106.8 ?
C16 C5 H23 . . 106.8 ?
C4 C5 H23 . . 106.8 ?
C7 C6 N3 . . 117.78(18) ?
C7 C6 C5 . . 123.17(18) ?
N3 C6 C5 . . 117.88(17) ?
N1 C7 C6 . . 122.59(18) ?
N1 C7 H18 . . 118.7 ?
C6 C7 H18 . . 118.7 ?
N1 C8 C9 . . 108.98(16) ?
N1 C8 H13 . . 109.9 ?
C9 C8 H13 . . 109.9 ?
N1 C8 H12 . . 109.9 ?
C9 C8 H12 . . 109.9 ?
H13 C8 H12 . . 108.3 ?
C3 O8 C2 . . 114.5(2) ?
C10 C9 C25 . . 119.0(2) ?
C10 C9 C8 . . 119.28(19) ?
C25 C9 C8 . . 121.54(19) ?
C11 C10 C9 . . 120.6(2) ?
C11 C10 H16 . . 119.7 ?
C9 C10 H16 . . 119.7 ?
C10 C11 C12 . . 120.1(2) ?
C10 C11 H15 . . 119.9 ?
C12 C11 H15 . . 119.9 ?
C26 C12 C11 . . 119.9(2) ?
C26 C12 H2 . . 120.1 ?
C11 C12 H2 . . 120.1 ?
C14 C13 H4 . . 109.5 ?
C14 C13 H29 . . 109.5 ?
H4 C13 H29 . . 109.5 ?
C14 C13 H3 . . 109.5 ?
H4 C13 H3 . . 109.5 ?
H29 C13 H3 . . 109.5 ?
O1 C14 C13 . . 106.8(2) ?
O1 C14 H6 . . 110.4 ?
C13 C14 H6 . . 110.4 ?
O1 C14 H5 . . 110.4 ?
C13 C14 H5 . . 110.4 ?
H6 C14 H5 . . 108.6 ?
O2 C15 O1 . . 125.07(19) ?
O2 C15 C4 . . 122.71(18) ?
O1 C15 C4 . . 112.22(18) ?
C17 C16 C24 . . 110.45(16) ?
C17 C16 C5 . . 101.77(15) ?
C24 C16 C5 . . 111.42(16) ?
C17 C16 H11 . . 111.0 ?
C24 C16 H11 . . 111.0 ?
C5 C16 H11 . . 111.0 ?
N2 C17 C18 . . 122.10(18) ?
N2 C17 C16 . . 114.68(18) ?
C18 C17 C16 . . 122.79(18) ?
C19 C18 C23 . . 118.7(2) ?
C19 C18 C17 . . 121.26(18) ?
C23 C18 C17 . . 120.0(2) ?
C20 C19 C18 . . 121.5(2) ?
C20 C19 H10 . . 119.3 ?
C18 C19 H10 . . 119.3 ?
C19 C20 C21 . . 118.9(2) ?
C19 C20 H9 . . 120.5 ?
C21 C20 H9 . . 120.5 ?
C22 C21 C20 . . 121.1(2) ?
C22 C21 H7 . . 119.5 ?
C20 C21 H7 . . 119.5 ?
C21 C22 C23 . . 120.2(2) ?
C21 C22 H8 . . 119.9 ?
C23 C22 H8 . . 119.9 ?
O3 C23 C22 . . 118.17(19) ?
O3 C23 C18 . . 122.2(2) ?
C22 C23 C18 . . 119.6(2) ?
O6 C24 N1 . . 111.02(16) ?
O6 C24 C16 . . 106.44(15) ?
N1 C24 C16 . . 110.10(16) ?
O6 C24 H19 . . 109.7 ?
N1 C24 H19 . . 109.7 ?
C16 C24 H19 . . 109.7 ?
C26 C25 C9 . . 120.4(2) ?
C26 C25 H14 . . 119.8 ?
C9 C25 H14 . . 119.8 ?
C12 C26 C25 . . 120.1(2) ?
C12 C26 H17 . . 120.0 ?
C25 C26 H17 . . 120.0 ?
O6 C27 H20 . . 109.5 ?
O6 C27 H21 . . 109.5 ?
H20 C27 H21 . . 109.5 ?
O6 C27 H22 . . 109.5 ?
H20 C27 H22 . . 109.5 ?
H21 C27 H22 . . 109.5 ?

loop_
_geom_bond_atom_site_label_1
_geom_bond_atom_site_label_2
_geom_bond_site_symmetry_2
_geom_bond_distance
_geom_bond_publ_flag
O1 C15 . 1.334(3) ?
O1 C14 . 1.456(3) ?
N1 C7 . 1.338(3) ?
N1 C24 . 1.452(3) ?
N1 C8 . 1.475(3) ?
O2 C15 . 1.200(3) ?
N2 C17 . 1.290(3) ?
N2 C4 . 1.476(3) ?
O3 C23 . 1.351(3) ?
O3 H1 . 0.84 ?
N3 O5 . 1.240(2) ?
N3 O4 . 1.245(2) ?
N3 C6 . 1.412(3) ?
O6 C24 . 1.413(2) ?
O6 C27 . 1.428(2) ?
O7 C3 . 1.198(3) ?
C1 C2 . 1.429(4) ?
C1 H28 . 0.98 ?
C1 H27 . 0.98 ?
C1 H26 . 0.98 ?
C2 O8 . 1.480(3) ?
C2 H25 . 0.99 ?
C2 H24 . 0.99 ?
C3 O8 . 1.311(3) ?
C3 C4 . 1.548(3) ?
C4 C15 . 1.532(3) ?
C4 C5 . 1.565(3) ?
C5 C6 . 1.492(3) ?
C5 C16 . 1.540(3) ?
C5 H23 . 1.0 ?
C6 C7 . 1.359(3) ?
C7 H18 . 0.95 ?
C8 C9 . 1.511(3) ?
C8 H13 . 0.99 ?
C8 H12 . 0.99 ?
C9 C10 . 1.390(3) ?
C9 C25 . 1.393(3) ?
C10 C11 . 1.386(3) ?
C10 H16 . 0.95 ?
C11 C12 . 1.386(4) ?
C11 H15 . 0.95 ?
C12 C26 . 1.383(4) ?
C12 H2 . 0.95 ?
C13 C14 . 1.504(4) ?
C13 H4 . 0.98 ?
C13 H29 . 0.98 ?
C13 H3 . 0.98 ?
C14 H6 . 0.99 ?
C14 H5 . 0.99 ?
C16 C17 . 1.510(3) ?
C16 C24 . 1.535(3) ?
C16 H11 . 1.0 ?
C17 C18 . 1.467(3) ?
C18 C19 . 1.403(3) ?
C18 C23 . 1.411(3) ?
C19 C20 . 1.384(3) ?
C19 H10 . 0.95 ?
C20 C21 . 1.395(3) ?
C20 H9 . 0.95 ?
C21 C22 . 1.380(4) ?
C21 H7 . 0.95 ?
C22 C23 . 1.400(3) ?
C22 H8 . 0.95 ?
C24 H19 . 1.0 ?
C25 C26 . 1.391(3) ?
C25 H14 . 0.95 ?
C26 H17 . 0.95 ?
C27 H20 . 0.98 ?
C27 H21 . 0.98 ?
C27 H22 . 0.98 ?

loop_
_geom_hbond_atom_site_label_D
_geom_hbond_atom_site_label_H
_geom_hbond_atom_site_label_A
_geom_hbond_site_symmetry_A
_geom_hbond_distance_DH
_geom_hbond_distance_HA
_geom_hbond_distance_DA
_geom_hbond_angle_DHA
_geom_hbond_publ_flag
O3 H1 N2 . 0.84 1.86 2.604(2) 147.3 ?
C5 H23 N3 3_666 1.00 2.61 3.498(2) 148.2 ?
C5 H23 O7 . 1.00 2.34 2.860(2) 111.5 ?
C7 H18 O7 1_655 0.95 2.47 3.079(2) 121.6 ?
C8 H12 O4 3_766 0.99 2.31 3.231(3) 154.4 ?

loop_
_geom_torsion_atom_site_label_1
_geom_torsion_atom_site_label_2
_geom_torsion_atom_site_label_3
_geom_torsion_atom_site_label_4
_geom_torsion_site_symmetry_1
_geom_torsion_site_symmetry_2
_geom_torsion_site_symmetry_3
_geom_torsion_site_symmetry_4
_geom_torsion
_geom_torsion_publ_flag
C17 N2 C4 C15 . . . . -113.43(19) ?
C17 N2 C4 C3 . . . . 127.08(18) ?
C17 N2 C4 C5 . . . . 11.1(2) ?
O7 C3 C4 N2 . . . . -78.8(2) ?
O8 C3 C4 N2 . . . . 94.9(2) ?
O7 C3 C4 C15 . . . . 160.4(2) ?
O8 C3 C4 C15 . . . . -25.8(3) ?
O7 C3 C4 C5 . . . . 33.6(3) ?
O8 C3 C4 C5 . . . . -152.64(19) ?
N2 C4 C5 C6 . . . . -144.39(18) ?
C15 C4 C5 C6 . . . . -21.2(3) ?
C3 C4 C5 C6 . . . . 103.3(2) ?
N2 C4 C5 C16 . . . . -19.64(18) ?
C15 C4 C5 C16 . . . . 103.52(18) ?
C3 C4 C5 C16 . . . . -131.92(17) ?
O5 N3 C6 C7 . . . . 168.07(18) ?
O4 N3 C6 C7 . . . . -11.4(3) ?
O5 N3 C6 C5 . . . . 0.0(3) ?
O4 N3 C6 C5 . . . . -179.40(17) ?
C16 C5 C6 C7 . . . . 1.2(3) ?
C4 C5 C6 C7 . . . . 122.8(2) ?
C16 C5 C6 N3 . . . . 168.59(16) ?
C4 C5 C6 N3 . . . . -69.9(2) ?
C24 N1 C7 C6 . . . . -7.7(3) ?
C8 N1 C7 C6 . . . . 158.25(19) ?
N3 C6 C7 N1 . . . . 175.73(18) ?
C5 C6 C7 N1 . . . . -16.9(3) ?
C7 N1 C8 C9 . . . . -107.5(2) ?
C24 N1 C8 C9 . . . . 58.4(2) ?
O7 C3 O8 C2 . . . . 2.9(4) ?
C4 C3 O8 C2 . . . . -170.8(2) ?
C1 C2 O8 C3 . . . . 174.3(3) ?
N1 C8 C9 C10 . . . . 61.1(2) ?
N1 C8 C9 C25 . . . . -113.9(2) ?
C25 C9 C10 C11 . . . . 0.4(3) ?
C8 C9 C10 C11 . . . . -174.7(2) ?
C9 C10 C11 C12 . . . . -0.2(3) ?
C10 C11 C12 C26 . . . . -0.3(4) ?
C15 O1 C14 C13 . . . . -165.71(19) ?
C14 O1 C15 O2 . . . . -5.3(3) ?
C14 O1 C15 C4 . . . . 175.25(18) ?
N2 C4 C15 O2 . . . . 168.5(2) ?
C3 C4 C15 O2 . . . . -75.2(3) ?
C5 C4 C15 O2 . . . . 49.3(3) ?
N2 C4 C15 O1 . . . . -12.0(2) ?
C3 C4 C15 O1 . . . . 104.23(19) ?
C5 C4 C15 O1 . . . . -131.27(18) ?
C6 C5 C16 C17 . . . . 152.05(16) ?
C4 C5 C16 C17 . . . . 20.19(18) ?
C6 C5 C16 C24 . . . . 34.3(2) ?
C4 C5 C16 C24 . . . . -97.53(17) ?
C4 N2 C17 C18 . . . . 175.50(17) ?
C4 N2 C17 C16 . . . . 2.8(2) ?
C24 C16 C17 N2 . . . . 103.0(2) ?
C5 C16 C17 N2 . . . . -15.4(2) ?
C24 C16 C17 C18 . . . . -69.7(2) ?
C5 C16 C17 C18 . . . . 171.91(17) ?
N2 C17 C18 C19 . . . . 172.74(19) ?
C16 C17 C18 C19 . . . . -15.1(3) ?
N2 C17 C18 C23 . . . . -9.9(3) ?
C16 C17 C18 C23 . . . . 162.27(19) ?
C23 C18 C19 C20 . . . . -0.5(3) ?
C17 C18 C19 C20 . . . . 177.0(2) ?
C18 C19 C20 C21 . . . . -0.4(3) ?
C19 C20 C21 C22 . . . . 0.5(3) ?
C20 C21 C22 C23 . . . . 0.4(3) ?
C21 C22 C23 O3 . . . . 178.9(2) ?
C21 C22 C23 C18 . . . . -1.4(3) ?
C19 C18 C23 O3 . . . . -178.93(19) ?
C17 C18 C23 O3 . . . . 3.6(3) ?
C19 C18 C23 C22 . . . . 1.4(3) ?
C17 C18 C23 C22 . . . . -176.09(19) ?
C27 O6 C24 N1 . . . . -57.9(2) ?
C27 O6 C24 C16 . . . . -177.76(16) ?
C7 N1 C24 O6 . . . . -73.6(2) ?
C8 N1 C24 O6 . . . . 119.77(19) ?
C7 N1 C24 C16 . . . . 44.0(2) ?
C8 N1 C24 C16 . . . . -122.62(18) ?
C17 C16 C24 O6 . . . . -48.9(2) ?
C5 C16 C24 O6 . . . . 63.46(19) ?
C17 C16 C24 N1 . . . . -169.30(16) ?
C5 C16 C24 N1 . . . . -57.0(2) ?
C10 C9 C25 C26 . . . . -0.1(3) ?
C8 C9 C25 C26 . . . . 174.9(2) ?
C11 C12 C26 C25 . . . . 0.6(4) ?
C9 C25 C26 C12 . . . . -0.4(3) ?
